data_4309026
loop_
_publ_author_name
'Kamaluddin Abdur-Rashid'
'Robert Abbel'
'Alen Hadzovic'
'Alan J. Lough'
'Robert H. Morris'

_publ_section_title
;
Chemistry of Ruthenium(II) Monohydride and Dihydride Complexes Containing
Pyridyl Donor Ligands Including Catalytic Ketone H2-Hydrogenation1
;
_journal_name_full 'Inorganic Chemistry'
_journal_page_first 2483
_journal_page_last 2492
_journal_paper_doi 10.1021/ic0489387
_journal_volume 44
_journal_year 2005
_chemical_formula_moiety 'C49 H46 N2 O2 P2 Ru'
_chemical_formula_sum 'C49 H46 N2 O2 P2 Ru'
_chemical_formula_weight 857.89
_chemical_name_systematic
; 
 ? 
;
_space_group_IT_number 14
_symmetry_cell_setting monoclinic
_symmetry_space_group_name_Hall '-P 2ybc'
_symmetry_space_group_name_H-M 'P 1 21/c 1'
_atom_sites_solution_hydrogens geom
_atom_sites_solution_primary direct
_atom_sites_solution_secondary difmap
_audit_creation_method SHELXL-97
_cell_angle_alpha 90.00
_cell_angle_beta 101.098(1)
_cell_angle_gamma 90.00
_cell_formula_units_Z 8
_cell_length_a 27.0614(4)
_cell_length_b 17.0984(4)
_cell_length_c 18.4155(7)
_cell_measurement_reflns_used 120023
_cell_measurement_temperature 150(1)
_cell_measurement_theta_max 27.5
_cell_measurement_theta_min 2.6
_cell_volume 8361.6(4)
_computing_cell_refinement 'Denzo-SMN (Otwinowski & Minor, 1997)'
_computing_data_collection 'Collect (Nonius BV, 1997-2003)'
_computing_data_reduction Denzo-SMN
_computing_molecular_graphics 'SHELXTL V6.12'
_computing_publication_material 'SHELXTL V6.12'
_computing_structure_refinement 'SHELXTL V6.12(Sheldrick, 2001)'
_computing_structure_solution 'SIR-92 (Altomare et al., 1993)'
_diffrn_ambient_temperature 150(1)
_diffrn_detector_area_resol_mean 9
_diffrn_measured_fraction_theta_full 0.979
_diffrn_measured_fraction_theta_max 0.979
_diffrn_measurement_device_type 'Nonius KappaCCD'
_diffrn_measurement_method '\f scans and \w scans with \k offsets'
_diffrn_radiation_monochromator graphite
_diffrn_radiation_source 'fine-focus sealed tube'
_diffrn_radiation_type MoK\a
_diffrn_radiation_wavelength 0.71073
_diffrn_reflns_av_R_equivalents 0.0615
_diffrn_reflns_av_sigmaI/netI 0.1059
_diffrn_reflns_limit_h_max 35
_diffrn_reflns_limit_h_min -35
_diffrn_reflns_limit_k_max 20
_diffrn_reflns_limit_k_min -22
_diffrn_reflns_limit_l_max 23
_diffrn_reflns_limit_l_min -23
_diffrn_reflns_number 46851
_diffrn_reflns_theta_full 27.50
_diffrn_reflns_theta_max 27.50
_diffrn_reflns_theta_min 2.55
_diffrn_standards_decay_% 0
_diffrn_standards_interval_count 0
_diffrn_standards_interval_time 0
_diffrn_standards_number 0
_exptl_absorpt_coefficient_mu 0.493
_exptl_absorpt_correction_T_max 0.897
_exptl_absorpt_correction_T_min 0.811
_exptl_absorpt_correction_type multi-scan
_exptl_absorpt_process_details
;
multi-scan from symmetry-related measurements 
 Sortav (Blessing 1995)
;
_exptl_crystal_density_diffrn 1.363
_exptl_crystal_density_method 'not measured'
_exptl_crystal_description plate
_exptl_crystal_F_000 3552
_exptl_crystal_size_max 0.24
_exptl_crystal_size_mid 0.20
_exptl_crystal_size_min 0.18
_refine_diff_density_max 0.641
_refine_diff_density_min -0.719
_refine_diff_density_rms 0.084
_refine_ls_extinction_method none
_refine_ls_goodness_of_fit_ref 1.015
_refine_ls_hydrogen_treatment mixed
_refine_ls_matrix_type full
_refine_ls_number_parameters 1041
_refine_ls_number_reflns 18815
_refine_ls_number_restraints 0
_refine_ls_restrained_S_all 1.015
_refine_ls_R_factor_all 0.1106
_refine_ls_R_factor_gt 0.0507
_refine_ls_shift/su_max 0.002
_refine_ls_shift/su_mean 0.000
_refine_ls_structure_factor_coef Fsqd
_refine_ls_weighting_details 'calc w=1/[\s^2^(Fo^2^)+(0.0423P)^2^] where P=(Fo^2^+2Fc^2^)/3'
_refine_ls_weighting_scheme calc
_refine_ls_wR_factor_gt 0.0988
_refine_ls_wR_factor_ref 0.1192
_reflns_number_gt 11411
_reflns_number_total 18815
_reflns_threshold_expression I>2\s(I)
_cod_data_source_file ic0489387si20040803_122447_4.cif
_cod_data_source_block complex_3a
_cod_depositor_comments
;
The following automatic conversions were performed:
'_symmetry_cell_setting' value 'Monoclinic' changed to 'monoclinic'
according to '/home/saulius/struct/CIF-dictionaries/cif_core.dic'
dictionary named 'cif_core.dic' version 2.4.1 from 2010-06-29.

Automatic conversion script
Id: cif_fix_enum 1527 2010-12-29 10:47:43Z saulius 
;
_cod_original_sg_symbol_H-M 'P 21/c'
_cod_database_code 4309026

loop_
_symmetry_equiv_pos_as_xyz
'x, y, z'
'-x, y+1/2, -z+1/2'
'-x, -y, -z'
'x, -y-1/2, z-1/2'

loop_
_atom_site_label
_atom_site_type_symbol
_atom_site_fract_x
_atom_site_fract_y
_atom_site_fract_z
_atom_site_U_iso_or_equiv
_atom_site_adp_type
_atom_site_occupancy
_atom_site_symmetry_multiplicity
_atom_site_calc_flag
_atom_site_refinement_flags
_atom_site_disorder_assembly
_atom_site_disorder_group
Ru1A Ru 0.350214(10) 0.321242(16) 0.261401(15) 0.02798(8) Uani 1 1 d . . .
H1RU H 0.3594(12) 0.2980(17) 0.3449(17) 0.043(10) Uiso 1 1 d . . .
P1A P 0.31777(4) 0.19954(5) 0.24090(5) 0.0296(2) Uani 1 1 d . . .
P2A P 0.43153(3) 0.28541(5) 0.26963(5) 0.0281(2) Uani 1 1 d . . .
O1A O 0.32755(9) 0.36746(13) 0.14218(13) 0.0334(6) Uani 1 1 d . . .
O2A O 0.25739(10) 0.43665(14) 0.13826(14) 0.0496(7) Uani 1 1 d . . .
N1A N 0.27885(12) 0.36764(19) 0.27815(19) 0.0322(8) Uani 1 1 d . . .
H1NA H 0.2674(13) 0.3889(19) 0.232(2) 0.042(11) Uiso 1 1 d . . .
H1NB H 0.2625(13) 0.333(2) 0.291(2) 0.040(12) Uiso 1 1 d . . .
N2A N 0.36660(10) 0.44184(15) 0.28871(15) 0.0301(7) Uani 1 1 d . . .
C1A C 0.28880(13) 0.4305(2) 0.3334(2) 0.0386(9) Uani 1 1 d . . .
H1AA H 0.2966 0.4077 0.3837 0.046 Uiso 1 1 calc R . .
H1AB H 0.2585 0.4638 0.3299 0.046 Uiso 1 1 calc R . .
C2A C 0.33215(13) 0.4791(2) 0.32038(19) 0.0351(9) Uani 1 1 d . . .
C3A C 0.33657(15) 0.5568(2) 0.3399(2) 0.0483(11) Uani 1 1 d . . .
H3AA H 0.3114 0.5817 0.3613 0.058 Uiso 1 1 calc R . .
C4A C 0.37796(16) 0.5978(2) 0.3281(3) 0.0591(13) Uani 1 1 d . . .
H4AA H 0.3822 0.6511 0.3424 0.071 Uiso 1 1 calc R . .
C5A C 0.41329(15) 0.5606(2) 0.2952(2) 0.0523(12) Uani 1 1 d . . .
H5AA H 0.4420 0.5881 0.2860 0.063 Uiso 1 1 calc R . .
C6A C 0.40627(13) 0.48339(19) 0.2758(2) 0.0346(9) Uani 1 1 d . . .
H6AA H 0.4303 0.4582 0.2525 0.042 Uiso 1 1 calc R . .
C7A C 0.29522(15) 0.4131(2) 0.1150(2) 0.0397(10) Uani 1 1 d . . .
H7A H 0.3004(12) 0.4338(19) 0.066(2) 0.047(11) Uiso 1 1 d . . .
C11A C 0.24842(13) 0.20086(19) 0.22965(19) 0.0306(8) Uani 1 1 d . . .
C12A C 0.22184(13) 0.16963(19) 0.2804(2) 0.0343(9) Uani 1 1 d . . .
H12A H 0.2393 0.1431 0.3230 0.041 Uiso 1 1 calc R . .
C13A C 0.16973(14) 0.1771(2) 0.2687(2) 0.0430(10) Uani 1 1 d . . .
H13A H 0.1518 0.1557 0.3036 0.052 Uiso 1 1 calc R . .
C14A C 0.14363(14) 0.2154(2) 0.2070(2) 0.0412(10) Uani 1 1 d . . .
H14A H 0.1080 0.2199 0.1993 0.049 Uiso 1 1 calc R . .
C15A C 0.16973(14) 0.2471(2) 0.1566(2) 0.0389(9) Uani 1 1 d . . .
H15A H 0.1522 0.2738 0.1141 0.047 Uiso 1 1 calc R . .
C16A C 0.22155(14) 0.2399(2) 0.1683(2) 0.0363(9) Uani 1 1 d . . .
H16A H 0.2393 0.2622 0.1335 0.044 Uiso 1 1 calc R . .
C21A C 0.33509(13) 0.1273(2) 0.31577(19) 0.0317(8) Uani 1 1 d . . .
C22A C 0.33514(13) 0.1542(2) 0.3877(2) 0.0371(9) Uani 1 1 d . . .
H22A H 0.3268 0.2071 0.3954 0.045 Uiso 1 1 calc R . .
C23A C 0.34722(13) 0.1043(2) 0.4478(2) 0.0431(10) Uani 1 1 d . . .
H23A H 0.3476 0.1235 0.4963 0.052 Uiso 1 1 calc R . .
C24A C 0.35876(14) 0.0270(2) 0.4378(2) 0.0497(11) Uani 1 1 d . . .
H24A H 0.3665 -0.0071 0.4791 0.060 Uiso 1 1 calc R . .
C25A C 0.35899(14) -0.0002(2) 0.3681(2) 0.0489(11) Uani 1 1 d . . .
H25A H 0.3673 -0.0533 0.3611 0.059 Uiso 1 1 calc R . .
C26A C 0.34711(13) 0.0494(2) 0.3073(2) 0.0399(9) Uani 1 1 d . . .
H26A H 0.3472 0.0295 0.2592 0.048 Uiso 1 1 calc R . .
C31A C 0.32236(13) 0.1461(2) 0.15587(18) 0.0329(8) Uani 1 1 d . . .
C32A C 0.35138(14) 0.1772(2) 0.1084(2) 0.0421(10) Uani 1 1 d . . .
H32A H 0.3665 0.2271 0.1188 0.050 Uiso 1 1 calc R . .
C33A C 0.35862(16) 0.1365(3) 0.0462(2) 0.0563(12) Uani 1 1 d . . .
H33A H 0.3788 0.1583 0.0145 0.068 Uiso 1 1 calc R . .
C34A C 0.33635(19) 0.0643(3) 0.0304(2) 0.0660(15) Uani 1 1 d . . .
H34A H 0.3429 0.0348 -0.0104 0.079 Uiso 1 1 calc R . .
C35A C 0.30447(18) 0.0351(2) 0.0743(2) 0.0615(13) Uani 1 1 d . . .
H35A H 0.2874 -0.0130 0.0617 0.074 Uiso 1 1 calc R . .
C36A C 0.29744(15) 0.0752(2) 0.1357(2) 0.0458(10) Uani 1 1 d . . .
H36A H 0.2753 0.0548 0.1652 0.055 Uiso 1 1 calc R . .
C41A C 0.45035(12) 0.18301(19) 0.29099(19) 0.0292(8) Uani 1 1 d . . .
C42A C 0.46346(13) 0.1551(2) 0.3632(2) 0.0343(9) Uani 1 1 d . . .
H42A H 0.4636 0.1899 0.4035 0.041 Uiso 1 1 calc R . .
C43A C 0.47635(14) 0.0772(2) 0.3773(2) 0.0420(10) Uani 1 1 d . . .
H43A H 0.4853 0.0592 0.4268 0.050 Uiso 1 1 calc R . .
C44A C 0.47616(14) 0.0263(2) 0.3198(2) 0.0450(11) Uani 1 1 d . . .
H44A H 0.4848 -0.0270 0.3296 0.054 Uiso 1 1 calc R . .
C45A C 0.46356(14) 0.0521(2) 0.2483(2) 0.0426(10) Uani 1 1 d . . .
H45A H 0.4636 0.0166 0.2086 0.051 Uiso 1 1 calc R . .
C46A C 0.45067(12) 0.1300(2) 0.2335(2) 0.0338(9) Uani 1 1 d . . .
H46A H 0.4420 0.1473 0.1836 0.041 Uiso 1 1 calc R . .
C51A C 0.47437(13) 0.33655(18) 0.34719(19) 0.0309(8) Uani 1 1 d . . .
C52A C 0.52127(14) 0.3657(2) 0.3419(2) 0.0372(9) Uani 1 1 d . . .
H52A H 0.5328 0.3599 0.2966 0.045 Uiso 1 1 calc R . .
C53A C 0.55176(15) 0.4029(2) 0.4006(2) 0.0468(10) Uani 1 1 d . . .
H53A H 0.5836 0.4227 0.3951 0.056 Uiso 1 1 calc R . .
C54A C 0.53617(16) 0.4115(2) 0.4674(2) 0.0506(11) Uani 1 1 d . . .
H54A H 0.5571 0.4368 0.5080 0.061 Uiso 1 1 calc R . .
C55A C 0.48952(16) 0.3825(2) 0.4739(2) 0.0530(11) Uani 1 1 d . . .
H55A H 0.4783 0.3875 0.5195 0.064 Uiso 1 1 calc R . .
C56A C 0.45912(15) 0.3464(2) 0.4145(2) 0.0440(10) Uani 1 1 d . . .
H56A H 0.4269 0.3278 0.4198 0.053 Uiso 1 1 calc R . .
C61A C 0.46470(13) 0.30195(18) 0.19181(19) 0.0287(8) Uani 1 1 d . . .
C62A C 0.44096(14) 0.3476(2) 0.13273(19) 0.0355(9) Uani 1 1 d . . .
H62A H 0.4090 0.3700 0.1337 0.043 Uiso 1 1 calc R . .
C63A C 0.46378(13) 0.3606(2) 0.0721(2) 0.0398(9) Uani 1 1 d . . .
H63A H 0.4473 0.3920 0.0322 0.048 Uiso 1 1 calc R . .
C64A C 0.50988(14) 0.3283(2) 0.0696(2) 0.0410(10) Uani 1 1 d . . .
H64A H 0.5253 0.3374 0.0283 0.049 Uiso 1 1 calc R . .
C65A C 0.53352(14) 0.2826(2) 0.1277(2) 0.0408(10) Uani 1 1 d . . .
H65A H 0.5654 0.2602 0.1262 0.049 Uiso 1 1 calc R . .
C66A C 0.51135(13) 0.2693(2) 0.1876(2) 0.0370(9) Uani 1 1 d . . .
H66A H 0.5281 0.2373 0.2270 0.044 Uiso 1 1 calc R . .
C1SA C 0.1673(3) 0.1870(3) 0.4657(3) 0.0782(18) Uani 1 1 d . . .
H1SA H 0.1597 0.1349 0.4778 0.094 Uiso 1 1 calc R . .
C2SA C 0.2159(2) 0.2116(4) 0.4770(3) 0.0829(19) Uani 1 1 d . . .
H2SA H 0.2424 0.1761 0.4955 0.099 Uiso 1 1 calc R . .
C3SA C 0.22690(19) 0.2873(4) 0.4618(3) 0.0730(15) Uani 1 1 d . . .
H3SA H 0.2608 0.3050 0.4709 0.088 Uiso 1 1 calc R . .
C4SA C 0.1893(2) 0.3364(3) 0.4338(3) 0.0661(14) Uani 1 1 d . . .
H4SA H 0.1968 0.3890 0.4230 0.079 Uiso 1 1 calc R . .
C5SA C 0.14014(18) 0.3114(3) 0.4205(2) 0.0586(12) Uani 1 1 d . . .
H5SA H 0.1138 0.3462 0.3998 0.070 Uiso 1 1 calc R . .
C6SA C 0.12956(19) 0.2370(3) 0.4372(2) 0.0618(13) Uani 1 1 d . . .
H6SA H 0.0956 0.2196 0.4289 0.074 Uiso 1 1 calc R . .
Ru1B Ru -0.143396(10) 0.281707(15) 0.759519(16) 0.02762(8) Uani 1 1 d . . .
H2RU H -0.1304(10) 0.2772(15) 0.8484(15) 0.025(8) Uiso 1 1 d . . .
P1B P -0.17506(3) 0.15932(5) 0.76178(5) 0.0291(2) Uani 1 1 d . . .
P2B P -0.06140(3) 0.24936(5) 0.76995(5) 0.0279(2) Uani 1 1 d . . .
O1B O -0.16788(10) 0.29757(13) 0.63575(13) 0.0354(6) Uani 1 1 d . . .
O2B O -0.23821(11) 0.36828(18) 0.62389(16) 0.0675(9) Uani 1 1 d . . .
N1B N -0.21297(12) 0.33448(18) 0.7762(2) 0.0360(8) Uani 1 1 d . . .
H1NC H -0.2258(17) 0.350(3) 0.732(3) 0.087(19) Uiso 1 1 d . . .
H1ND H -0.2330(12) 0.3046(18) 0.7990(18) 0.033(10) Uiso 1 1 d . . .
N2B N -0.13054(11) 0.40557(15) 0.75519(15) 0.0303(7) Uani 1 1 d . . .
C1B C -0.19936(14) 0.40641(19) 0.8206(2) 0.0390(10) Uani 1 1 d . . .
H1BA H -0.1847 0.3925 0.8725 0.047 Uiso 1 1 calc R . .
H1BB H -0.2297 0.4389 0.8203 0.047 Uiso 1 1 calc R . .
C2B C -0.16178(13) 0.4506(2) 0.7868(2) 0.0338(9) Uani 1 1 d . . .
C3B C -0.16002(13) 0.53157(19) 0.7853(2) 0.0352(9) Uani 1 1 d . . .
H3BA H -0.1814 0.5618 0.8097 0.042 Uiso 1 1 calc R . .
C4B C -0.12671(14) 0.5677(2) 0.7479(2) 0.0399(10) Uani 1 1 d . . .
H4BA H -0.1249 0.6232 0.7461 0.048 Uiso 1 1 calc R . .
C5B C -0.09605(13) 0.5221(2) 0.7130(2) 0.0364(9) Uani 1 1 d . . .
H5BA H -0.0734 0.5456 0.6858 0.044 Uiso 1 1 calc R . .
C6B C -0.09894(13) 0.44208(19) 0.71832(19) 0.0327(9) Uani 1 1 d . . .
H6BA H -0.0775 0.4110 0.6948 0.039 Uiso 1 1 calc R . .
C7B C -0.20316(17) 0.3356(2) 0.6012(3) 0.0477(11) Uani 1 1 d . . .
H7B H -0.2048(13) 0.3422(19) 0.548(2) 0.046(11) Uiso 1 1 d . . .
C11B C -0.24282(13) 0.16460(19) 0.7651(2) 0.0323(9) Uani 1 1 d . . .
C12B C -0.26117(14) 0.1542(2) 0.8295(2) 0.0423(10) Uani 1 1 d . . .
H12B H -0.2390 0.1392 0.8738 0.051 Uiso 1 1 calc R . .
C13B C -0.31224(16) 0.1658(2) 0.8292(2) 0.0530(12) Uani 1 1 d . . .
H13B H -0.3247 0.1586 0.8736 0.064 Uiso 1 1 calc R . .
C14B C -0.34476(16) 0.1873(2) 0.7657(3) 0.0512(11) Uani 1 1 d . . .
H14B H -0.3794 0.1954 0.7661 0.061 Uiso 1 1 calc R . .
C15B C -0.32671(14) 0.1971(2) 0.7017(2) 0.0469(10) Uani 1 1 d . . .
H15B H -0.3491 0.2109 0.6572 0.056 Uiso 1 1 calc R . .
C16B C -0.27607(14) 0.18688(19) 0.7018(2) 0.0376(9) Uani 1 1 d . . .
H16B H -0.2638 0.1954 0.6574 0.045 Uiso 1 1 calc R . .
C21B C -0.15498(13) 0.09253(19) 0.84010(19) 0.0309(8) Uani 1 1 d . . .
C22B C -0.13505(13) 0.1248(2) 0.9094(2) 0.0359(9) Uani 1 1 d . . .
H22B H -0.1289 0.1794 0.9134 0.043 Uiso 1 1 calc R . .
C23B C -0.12406(14) 0.0784(2) 0.9724(2) 0.0425(10) Uani 1 1 d . . .
H23B H -0.1107 0.1012 1.0191 0.051 Uiso 1 1 calc R . .
C24B C -0.13272(15) -0.0006(2) 0.9666(2) 0.0459(10) Uani 1 1 d . . .
H24B H -0.1258 -0.0324 1.0096 0.055 Uiso 1 1 calc R . .
C25B C -0.15135(15) -0.0340(2) 0.8990(2) 0.0486(11) Uani 1 1 d . . .
H25B H -0.1566 -0.0889 0.8954 0.058 Uiso 1 1 calc R . .
C26B C -0.16256(14) 0.0121(2) 0.8360(2) 0.0393(9) Uani 1 1 d . . .
H26B H -0.1756 -0.0115 0.7896 0.047 Uiso 1 1 calc R . .
C31B C -0.17889(13) 0.09954(18) 0.67760(19) 0.0306(8) Uani 1 1 d . . .
C32B C -0.14775(13) 0.11922(19) 0.62809(19) 0.0316(8) Uani 1 1 d . . .
H32B H -0.1229 0.1586 0.6413 0.038 Uiso 1 1 calc R . .
C33B C -0.15243(14) 0.0824(2) 0.5600(2) 0.0379(9) Uani 1 1 d . . .
H33B H -0.1309 0.0966 0.5271 0.045 Uiso 1 1 calc R . .
C34B C -0.18870(14) 0.0245(2) 0.5401(2) 0.0416(10) Uani 1 1 d . . .
H34B H -0.1924 -0.0005 0.4933 0.050 Uiso 1 1 calc R . .
C35B C -0.21921(14) 0.0039(2) 0.5888(2) 0.0398(9) Uani 1 1 d . . .
H35B H -0.2435 -0.0364 0.5760 0.048 Uiso 1 1 calc R . .
C36B C -0.21472(13) 0.04139(19) 0.6561(2) 0.0348(9) Uani 1 1 d . . .
H36B H -0.2366 0.0272 0.6885 0.042 Uiso 1 1 calc R . .
C41B C -0.03529(13) 0.16441(19) 0.82673(19) 0.0284(8) Uani 1 1 d . . .
C42B C -0.00405(13) 0.1722(2) 0.89503(19) 0.0330(9) Uani 1 1 d . . .
H42B H 0.0050 0.2230 0.9138 0.040 Uiso 1 1 calc R . .
C43B C 0.01451(14) 0.1072(2) 0.9370(2) 0.0406(10) Uani 1 1 d . . .
H43B H 0.0358 0.1138 0.9840 0.049 Uiso 1 1 calc R . .
C44B C 0.00196(14) 0.0333(2) 0.9101(2) 0.0398(10) Uani 1 1 d . . .
H44B H 0.0148 -0.0113 0.9383 0.048 Uiso 1 1 calc R . .
C45B C -0.02943(14) 0.0240(2) 0.8416(2) 0.0384(9) Uani 1 1 d . . .
H45B H -0.0384 -0.0269 0.8231 0.046 Uiso 1 1 calc R . .
C46B C -0.04777(13) 0.08938(19) 0.8001(2) 0.0335(9) Uani 1 1 d . . .
H46B H -0.0690 0.0827 0.7530 0.040 Uiso 1 1 calc R . .
C51B C -0.02092(13) 0.32943(19) 0.81652(19) 0.0307(8) Uani 1 1 d . . .
C52B C 0.02291(13) 0.3547(2) 0.7946(2) 0.0383(9) Uani 1 1 d . . .
H52B H 0.0345 0.3281 0.7558 0.046 Uiso 1 1 calc R . .
C53B C 0.05000(15) 0.4186(2) 0.8286(2) 0.0451(10) Uani 1 1 d . . .
H53B H 0.0798 0.4349 0.8127 0.054 Uiso 1 1 calc R . .
C54B C 0.03423(15) 0.4579(2) 0.8846(2) 0.0508(11) Uani 1 1 d . . .
H54B H 0.0528 0.5015 0.9076 0.061 Uiso 1 1 calc R . .
C55B C -0.00921(16) 0.4334(2) 0.9074(2) 0.0514(11) Uani 1 1 d . . .
H55B H -0.0206 0.4604 0.9462 0.062 Uiso 1 1 calc R . .
C56B C -0.03568(14) 0.3704(2) 0.8743(2) 0.0398(9) Uani 1 1 d . . .
H56B H -0.0651 0.3541 0.8913 0.048 Uiso 1 1 calc R . .
C61B C -0.03210(12) 0.23142(18) 0.68852(18) 0.0276(8) Uani 1 1 d . . .
C62B C -0.05466(14) 0.2633(2) 0.6211(2) 0.0374(9) Uani 1 1 d . . .
H62B H -0.0843 0.2940 0.6180 0.045 Uiso 1 1 calc R . .
C64B C 0.00777(15) 0.2053(2) 0.5620(2) 0.0456(10) Uani 1 1 d . . .
H64B H 0.0216 0.1972 0.5190 0.055 Uiso 1 1 calc R . .
C65B C 0.03001(14) 0.1717(2) 0.6276(2) 0.0387(9) Uani 1 1 d . . .
H65B H 0.0586 0.1389 0.6297 0.046 Uiso 1 1 calc R . .
C63B C -0.03481(14) 0.2511(2) 0.5580(2) 0.0486(11) Uani 1 1 d . . .
H63B H -0.0503 0.2741 0.5123 0.058 Uiso 1 1 calc R . .
C66B C 0.01072(13) 0.18550(19) 0.69110(19) 0.0345(9) Uani 1 1 d . . .
H66B H 0.0269 0.1634 0.7368 0.041 Uiso 1 1 calc R . .
C1SB C -0.3512(3) 0.3786(3) 0.8994(3) 0.0925(19) Uani 1 1 d . . .
H1SB H -0.3591 0.4185 0.8632 0.111 Uiso 1 1 calc R . .
C2SB C -0.3887(2) 0.3294(5) 0.9133(5) 0.118(3) Uani 1 1 d . . .
H2SB H -0.4225 0.3350 0.8873 0.141 Uiso 1 1 calc R . .
C3SB C -0.3758(3) 0.2711(4) 0.9666(5) 0.112(3) Uani 1 1 d . . .
H3SB H -0.4007 0.2365 0.9782 0.134 Uiso 1 1 calc R . .
C4SB C -0.3271(3) 0.2648(3) 1.0017(3) 0.096(2) Uani 1 1 d . . .
H4SB H -0.3179 0.2244 1.0372 0.115 Uiso 1 1 calc R . .
C5SB C -0.2913(2) 0.3143(3) 0.9875(3) 0.0711(14) Uani 1 1 d . . .
H5SB H -0.2575 0.3092 1.0136 0.085 Uiso 1 1 calc R . .
C6SB C -0.3033(2) 0.3705(3) 0.9368(3) 0.0687(14) Uani 1 1 d . . .
H6SB H -0.2780 0.4051 0.9269 0.082 Uiso 1 1 calc R . .

loop_
_atom_site_aniso_label
_atom_site_aniso_U_11
_atom_site_aniso_U_22
_atom_site_aniso_U_33
_atom_site_aniso_U_23
_atom_site_aniso_U_13
_atom_site_aniso_U_12
Ru1A 0.02918(17) 0.02564(16) 0.03137(17) -0.00015(12) 0.01147(13) 0.00027(13)
P1A 0.0318(5) 0.0279(5) 0.0316(5) 0.0005(4) 0.0123(4) -0.0012(4)
P2A 0.0300(5) 0.0255(5) 0.0309(5) 0.0008(4) 0.0112(4) 0.0010(4)
O1A 0.0366(15) 0.0333(14) 0.0328(14) 0.0031(11) 0.0130(12) 0.0075(12)
O2A 0.0524(18) 0.0483(17) 0.0538(18) 0.0069(14) 0.0243(15) 0.0157(14)
N1A 0.035(2) 0.0299(19) 0.034(2) -0.0006(16) 0.0133(16) -0.0026(16)
N2A 0.0332(17) 0.0230(16) 0.0346(17) -0.0012(13) 0.0078(14) 0.0016(14)
C1A 0.037(2) 0.042(2) 0.038(2) -0.0103(18) 0.0105(19) 0.0016(19)
C2A 0.034(2) 0.038(2) 0.033(2) -0.0030(17) 0.0058(17) 0.0039(18)
C3A 0.043(3) 0.036(2) 0.069(3) -0.014(2) 0.016(2) 0.007(2)
C4A 0.054(3) 0.027(2) 0.098(4) -0.016(2) 0.018(3) -0.002(2)
C5A 0.045(3) 0.029(2) 0.086(3) -0.004(2) 0.020(2) -0.005(2)
C6A 0.033(2) 0.024(2) 0.048(2) 0.0050(17) 0.0132(18) 0.0017(17)
C7A 0.042(3) 0.040(2) 0.041(3) -0.0065(19) 0.020(2) -0.003(2)
C11A 0.037(2) 0.0253(19) 0.032(2) -0.0025(16) 0.0124(18) -0.0021(16)
C12A 0.034(2) 0.034(2) 0.038(2) 0.0032(16) 0.0136(18) 0.0009(17)
C13A 0.038(2) 0.048(3) 0.049(3) -0.009(2) 0.024(2) -0.007(2)
C14A 0.033(2) 0.039(2) 0.053(3) -0.005(2) 0.010(2) 0.0022(19)
C15A 0.040(2) 0.029(2) 0.046(2) 0.0000(18) 0.0053(19) 0.0020(18)
C16A 0.039(2) 0.031(2) 0.041(2) -0.0003(17) 0.0131(19) -0.0056(18)
C21A 0.029(2) 0.031(2) 0.037(2) 0.0008(16) 0.0096(17) -0.0061(16)
C22A 0.035(2) 0.035(2) 0.044(2) 0.0028(18) 0.0140(19) -0.0065(18)
C23A 0.035(2) 0.058(3) 0.036(2) 0.010(2) 0.0060(19) -0.009(2)
C24A 0.042(3) 0.056(3) 0.051(3) 0.024(2) 0.008(2) -0.007(2)
C25A 0.042(3) 0.034(2) 0.069(3) 0.016(2) 0.008(2) 0.001(2)
C26A 0.034(2) 0.036(2) 0.050(3) -0.0024(19) 0.0063(19) -0.0045(18)
C31A 0.032(2) 0.036(2) 0.030(2) 0.0006(16) 0.0034(17) 0.0059(18)
C32A 0.041(2) 0.052(3) 0.034(2) 0.0018(19) 0.0084(19) 0.007(2)
C33A 0.055(3) 0.083(3) 0.033(2) 0.001(2) 0.015(2) 0.024(3)
C34A 0.093(4) 0.068(3) 0.034(3) -0.009(2) 0.005(3) 0.043(3)
C35A 0.087(4) 0.044(3) 0.047(3) -0.010(2) -0.003(3) 0.011(3)
C36A 0.056(3) 0.038(2) 0.042(2) -0.0044(19) 0.007(2) -0.003(2)
C41A 0.026(2) 0.028(2) 0.036(2) 0.0000(16) 0.0150(17) -0.0005(16)
C42A 0.037(2) 0.029(2) 0.038(2) 0.0006(17) 0.0104(18) 0.0009(17)
C43A 0.042(2) 0.038(2) 0.047(3) 0.0103(19) 0.011(2) 0.0030(19)
C44A 0.041(3) 0.029(2) 0.068(3) 0.007(2) 0.019(2) 0.0052(19)
C45A 0.044(3) 0.030(2) 0.058(3) -0.0072(19) 0.023(2) 0.0045(19)
C46A 0.030(2) 0.034(2) 0.040(2) -0.0002(17) 0.0135(18) 0.0048(17)
C51A 0.036(2) 0.0212(18) 0.038(2) 0.0021(15) 0.0120(18) 0.0030(16)
C52A 0.040(2) 0.032(2) 0.040(2) 0.0029(17) 0.0068(19) -0.0013(18)
C53A 0.046(3) 0.037(2) 0.055(3) 0.006(2) 0.006(2) -0.012(2)
C54A 0.056(3) 0.038(2) 0.050(3) -0.008(2) -0.011(2) -0.001(2)
C55A 0.056(3) 0.060(3) 0.041(3) -0.014(2) 0.007(2) 0.002(2)
C56A 0.046(3) 0.049(2) 0.038(2) -0.0061(19) 0.012(2) -0.004(2)
C61A 0.028(2) 0.0260(19) 0.034(2) 0.0000(15) 0.0115(17) -0.0021(16)
C62A 0.034(2) 0.039(2) 0.036(2) 0.0017(17) 0.0136(18) 0.0004(18)
C63A 0.035(2) 0.055(3) 0.030(2) 0.0036(18) 0.0072(18) 0.000(2)
C64A 0.033(2) 0.057(3) 0.037(2) -0.006(2) 0.0150(19) -0.007(2)
C65A 0.030(2) 0.050(3) 0.046(3) -0.001(2) 0.0156(19) 0.0057(19)
C66A 0.036(2) 0.038(2) 0.037(2) 0.0033(17) 0.0092(18) 0.0020(18)
C1SA 0.135(6) 0.043(3) 0.070(4) 0.003(3) 0.053(4) 0.019(4)
C2SA 0.103(5) 0.096(5) 0.047(3) 0.002(3) 0.007(3) 0.065(4)
C3SA 0.048(3) 0.098(4) 0.072(4) -0.035(3) 0.010(3) 0.002(3)
C4SA 0.078(4) 0.047(3) 0.082(4) -0.005(3) 0.037(3) 0.000(3)
C5SA 0.055(3) 0.060(3) 0.062(3) 0.005(2) 0.015(3) 0.022(3)
C6SA 0.071(4) 0.059(3) 0.061(3) -0.022(3) 0.026(3) -0.012(3)
Ru1B 0.03028(17) 0.02134(16) 0.03350(17) -0.00012(12) 0.01179(13) 0.00038(13)
P1B 0.0318(5) 0.0241(5) 0.0332(5) -0.0009(4) 0.0102(4) -0.0009(4)
P2B 0.0313(5) 0.0246(5) 0.0296(5) 0.0008(4) 0.0108(4) 0.0008(4)
O1B 0.0426(16) 0.0275(14) 0.0376(15) 0.0017(11) 0.0117(13) 0.0059(12)
O2B 0.051(2) 0.090(2) 0.064(2) 0.0173(18) 0.0194(17) 0.0331(18)
N1B 0.037(2) 0.0256(18) 0.051(2) 0.0024(16) 0.0216(19) -0.0016(15)
N2B 0.0351(18) 0.0231(15) 0.0336(17) -0.0003(13) 0.0087(14) 0.0014(14)
C1B 0.041(2) 0.027(2) 0.055(3) -0.0076(18) 0.026(2) 0.0013(18)
C2B 0.033(2) 0.030(2) 0.039(2) -0.0010(17) 0.0112(18) 0.0004(17)
C3B 0.038(2) 0.0228(19) 0.046(2) -0.0074(17) 0.0124(19) 0.0017(17)
C4B 0.042(2) 0.026(2) 0.054(3) -0.0040(18) 0.013(2) -0.0042(18)
C5B 0.039(2) 0.028(2) 0.044(2) 0.0017(17) 0.0124(19) -0.0054(17)
C6B 0.035(2) 0.027(2) 0.039(2) -0.0008(16) 0.0141(18) -0.0005(17)
C7B 0.046(3) 0.051(3) 0.049(3) -0.001(2) 0.016(2) -0.003(2)
C11B 0.035(2) 0.0246(19) 0.039(2) -0.0031(16) 0.0122(18) -0.0005(16)
C12B 0.038(2) 0.046(2) 0.046(2) -0.0017(19) 0.017(2) -0.0024(19)
C13B 0.043(3) 0.064(3) 0.059(3) -0.002(2) 0.027(2) -0.002(2)
C14B 0.034(2) 0.048(3) 0.076(3) -0.002(2) 0.022(2) 0.005(2)
C15B 0.036(2) 0.046(2) 0.057(3) 0.001(2) 0.007(2) 0.005(2)
C16B 0.033(2) 0.033(2) 0.048(3) 0.0034(18) 0.0124(19) -0.0010(18)
C21B 0.030(2) 0.0254(19) 0.039(2) 0.0002(16) 0.0117(17) -0.0005(16)
C22B 0.040(2) 0.031(2) 0.039(2) 0.0002(18) 0.0121(19) -0.0022(18)
C23B 0.053(3) 0.037(2) 0.037(2) -0.0011(18) 0.009(2) -0.005(2)
C24B 0.051(3) 0.040(2) 0.048(3) 0.016(2) 0.013(2) 0.004(2)
C25B 0.061(3) 0.025(2) 0.060(3) 0.004(2) 0.014(2) -0.004(2)
C26B 0.046(2) 0.027(2) 0.044(2) -0.0037(18) 0.007(2) -0.0035(18)
C31B 0.033(2) 0.0221(18) 0.037(2) 0.0012(15) 0.0062(17) 0.0038(16)
C32B 0.030(2) 0.0255(19) 0.040(2) -0.0020(16) 0.0095(17) 0.0007(16)
C33B 0.043(2) 0.038(2) 0.034(2) 0.0018(17) 0.0105(19) 0.0074(19)
C34B 0.052(3) 0.034(2) 0.037(2) -0.0063(18) 0.003(2) 0.009(2)
C35B 0.047(3) 0.029(2) 0.042(2) -0.0034(18) 0.005(2) -0.0023(18)
C36B 0.040(2) 0.0261(19) 0.039(2) -0.0006(17) 0.0093(18) -0.0015(17)
C41B 0.029(2) 0.030(2) 0.030(2) 0.0064(15) 0.0132(17) 0.0051(16)
C42B 0.034(2) 0.034(2) 0.033(2) 0.0008(17) 0.0140(18) -0.0017(17)
C43B 0.043(2) 0.046(2) 0.033(2) 0.0084(18) 0.0064(19) 0.001(2)
C44B 0.046(3) 0.037(2) 0.040(2) 0.0126(18) 0.017(2) 0.008(2)
C45B 0.041(2) 0.031(2) 0.045(2) 0.0065(18) 0.015(2) 0.0038(18)
C46B 0.033(2) 0.030(2) 0.038(2) 0.0010(17) 0.0073(18) -0.0016(17)
C51B 0.033(2) 0.0251(19) 0.033(2) 0.0040(15) 0.0046(17) 0.0022(16)
C52B 0.038(2) 0.028(2) 0.050(2) 0.0033(18) 0.010(2) 0.0030(18)
C53B 0.039(2) 0.031(2) 0.064(3) 0.010(2) 0.009(2) -0.0079(19)
C54B 0.052(3) 0.034(2) 0.062(3) -0.003(2) 0.001(2) -0.013(2)
C55B 0.061(3) 0.045(3) 0.048(3) -0.016(2) 0.010(2) -0.010(2)
C56B 0.045(2) 0.039(2) 0.036(2) -0.0030(18) 0.0084(19) -0.0087(19)
C61B 0.028(2) 0.0241(19) 0.032(2) 0.0042(15) 0.0087(16) 0.0010(16)
C62B 0.037(2) 0.038(2) 0.039(2) 0.0107(18) 0.0132(19) 0.0087(18)
C64B 0.045(3) 0.062(3) 0.034(2) 0.001(2) 0.018(2) 0.010(2)
C65B 0.038(2) 0.042(2) 0.038(2) 0.0014(18) 0.0133(19) 0.0080(19)
C63B 0.048(3) 0.069(3) 0.031(2) 0.015(2) 0.013(2) 0.014(2)
C66B 0.033(2) 0.040(2) 0.032(2) 0.0059(17) 0.0081(17) 0.0065(18)
C1SB 0.113(6) 0.083(4) 0.071(4) -0.021(3) -0.010(4) 0.035(4)
C2SB 0.048(4) 0.155(8) 0.142(7) -0.103(6) -0.001(4) 0.022(5)
C3SB 0.106(6) 0.111(6) 0.143(7) -0.086(5) 0.086(6) -0.064(5)
C4SB 0.156(7) 0.076(4) 0.068(4) -0.015(3) 0.051(5) -0.032(5)
C5SB 0.077(4) 0.076(4) 0.058(3) -0.004(3) 0.006(3) -0.001(3)
C6SB 0.082(4) 0.068(4) 0.060(3) -0.012(3) 0.024(3) -0.011(3)

loop_
_atom_type_symbol
_atom_type_description
_atom_type_scat_dispersion_real
_atom_type_scat_dispersion_imag
_atom_type_scat_source
C C 0.0033 0.0016 'International Tables Vol C Tables 4.2.6.8 and 6.1.1.4'
H H 0.0000 0.0000 'International Tables Vol C Tables 4.2.6.8 and 6.1.1.4'
N N 0.0061 0.0033 'International Tables Vol C Tables 4.2.6.8 and 6.1.1.4'
O O 0.0106 0.0060 'International Tables Vol C Tables 4.2.6.8 and 6.1.1.4'
P P 0.1023 0.0942 'International Tables Vol C Tables 4.2.6.8 and 6.1.1.4'
Ru Ru -1.2594 0.8363 'International Tables Vol C Tables 4.2.6.8 and 6.1.1.4'
H H 0.0000 0.0000 'International Tables Vol C Tables 4.2.6.8 and 6.1.1.4'

loop_
_geom_angle_atom_site_label_1
_geom_angle_atom_site_label_2
_geom_angle_atom_site_label_3
_geom_angle
_geom_angle_site_symmetry_1
_geom_angle_site_symmetry_3
_geom_angle_publ_flag
H1RU Ru1A N2A 91.6(11) . . ?
H1RU Ru1A N1A 86.0(11) . . ?
N2A Ru1A N1A 76.38(11) . . ?
H1RU Ru1A P2A 84.1(11) . . ?
N2A Ru1A P2A 95.16(8) . . ?
N1A Ru1A P2A 166.77(9) . . ?
H1RU Ru1A P1A 85.0(11) . . ?
N2A Ru1A P1A 167.98(7) . . ?
N1A Ru1A P1A 91.87(9) . . ?
P2A Ru1A P1A 95.94(3) . . ?
H1RU Ru1A O1A 171.5(11) . . ?
N2A Ru1A O1A 84.20(9) . . ?
N1A Ru1A O1A 85.92(11) . . ?
P2A Ru1A O1A 103.54(6) . . ?
P1A Ru1A O1A 97.64(6) . . ?
C31A P1A C21A 104.79(16) . . ?
C31A P1A C11A 98.30(16) . . ?
C21A P1A C11A 101.45(15) . . ?
C31A P1A Ru1A 120.78(12) . . ?
C21A P1A Ru1A 117.19(12) . . ?
C11A P1A Ru1A 111.14(11) . . ?
C41A P2A C61A 98.91(14) . . ?
C41A P2A C51A 100.11(16) . . ?
C61A P2A C51A 101.40(15) . . ?
C41A P2A Ru1A 119.78(11) . . ?
C61A P2A Ru1A 121.12(12) . . ?
C51A P2A Ru1A 112.08(10) . . ?
C7A O1A Ru1A 131.0(2) . . ?
H1NB N1A C1A 113(3) . . ?
H1NB N1A Ru1A 109(2) . . ?
C1A N1A Ru1A 108.5(2) . . ?
C6A N2A C2A 117.9(3) . . ?
C6A N2A Ru1A 127.0(2) . . ?
C2A N2A Ru1A 115.2(2) . . ?
N1A C1A C2A 109.9(3) . . ?
N2A C2A C3A 122.4(3) . . ?
N2A C2A C1A 115.9(3) . . ?
C3A C2A C1A 121.8(3) . . ?
C4A C3A C2A 118.9(3) . . ?
C3A C4A C5A 119.3(4) . . ?
C6A C5A C4A 118.9(4) . . ?
N2A C6A C5A 122.6(3) . . ?
H7A C7A O1A 112.7(19) . . ?
H7A C7A O2A 117(2) . . ?
O1A C7A O2A 129.9(4) . . ?
C12A C11A C16A 118.2(3) . . ?
C12A C11A P1A 124.4(3) . . ?
C16A C11A P1A 117.2(2) . . ?
C11A C12A C13A 120.1(4) . . ?
C14A C13A C12A 120.9(3) . . ?
C15A C14A C13A 119.5(4) . . ?
C14A C15A C16A 119.7(4) . . ?
C15A C16A C11A 121.7(3) . . ?
C26A C21A C22A 117.6(3) . . ?
C26A C21A P1A 126.2(3) . . ?
C22A C21A P1A 116.2(3) . . ?
C23A C22A C21A 120.7(3) . . ?
C24A C23A C22A 120.5(4) . . ?
C25A C24A C23A 119.7(4) . . ?
C24A C25A C26A 120.4(4) . . ?
C21A C26A C25A 121.2(4) . . ?
C32A C31A C36A 117.7(3) . . ?
C32A C31A P1A 119.1(3) . . ?
C36A C31A P1A 123.2(3) . . ?
C33A C32A C31A 121.1(4) . . ?
C34A C33A C32A 119.8(4) . . ?
C33A C34A C35A 119.7(4) . . ?
C36A C35A C34A 120.2(4) . . ?
C35A C36A C31A 121.1(4) . . ?
C42A C41A C46A 117.7(3) . . ?
C42A C41A P2A 122.6(3) . . ?
C46A C41A P2A 119.8(3) . . ?
C43A C42A C41A 121.0(3) . . ?
C44A C43A C42A 120.1(4) . . ?
C45A C44A C43A 120.2(4) . . ?
C44A C45A C46A 120.3(4) . . ?
C45A C46A C41A 120.7(3) . . ?
C52A C51A C56A 117.0(3) . . ?
C52A C51A P2A 123.7(3) . . ?
C56A C51A P2A 119.3(3) . . ?
C53A C52A C51A 121.8(3) . . ?
C54A C53A C52A 120.4(4) . . ?
C53A C54A C55A 118.7(4) . . ?
C56A C55A C54A 120.4(4) . . ?
C55A C56A C51A 121.8(4) . . ?
C62A C61A C66A 117.9(3) . . ?
C62A C61A P2A 118.1(2) . . ?
C66A C61A P2A 124.0(3) . . ?
C61A C62A C63A 120.4(3) . . ?
C64A C63A C62A 120.5(4) . . ?
C63A C64A C65A 119.4(3) . . ?
C66A C65A C64A 120.5(3) . . ?
C65A C66A C61A 121.2(3) . . ?
C6SA C1SA C2SA 119.9(5) . . ?
C1SA C2SA C3SA 120.2(5) . . ?
C4SA C3SA C2SA 119.4(5) . . ?
C3SA C4SA C5SA 120.6(5) . . ?
C6SA C5SA C4SA 119.5(5) . . ?
C5SA C6SA C1SA 120.3(5) . . ?
H2RU Ru1B N2B 94.6(9) . . ?
H2RU Ru1B N1B 84.4(9) . . ?
N2B Ru1B N1B 75.27(11) . . ?
H2RU Ru1B P2B 83.2(9) . . ?
N2B Ru1B P2B 94.65(8) . . ?
N1B Ru1B P2B 163.34(10) . . ?
H2RU Ru1B O1B 174.0(9) . . ?
N2B Ru1B O1B 82.11(9) . . ?
N1B Ru1B O1B 89.92(12) . . ?
P2B Ru1B O1B 101.96(6) . . ?
H2RU Ru1B P1B 86.9(9) . . ?
N2B Ru1B P1B 167.24(8) . . ?
N1B Ru1B P1B 92.30(9) . . ?
P2B Ru1B P1B 98.12(3) . . ?
O1B Ru1B P1B 95.21(6) . . ?
C21B P1B C31B 106.00(15) . . ?
C21B P1B C11B 98.61(15) . . ?
C31B P1B C11B 99.17(16) . . ?
C21B P1B Ru1B 122.19(12) . . ?
C31B P1B Ru1B 117.21(11) . . ?
C11B P1B Ru1B 109.68(11) . . ?
C41B P2B C61B 98.70(14) . . ?
C41B P2B C51B 101.01(16) . . ?
C61B P2B C51B 100.94(15) . . ?
C41B P2B Ru1B 120.18(10) . . ?
C61B P2B Ru1B 122.57(12) . . ?
C51B P2B Ru1B 109.95(11) . . ?
C7B O1B Ru1B 129.3(3) . . ?
H1ND N1B C1B 109(2) . . ?
H1ND N1B Ru1B 117(2) . . ?
C1B N1B Ru1B 107.1(2) . . ?
C6B N2B C2B 117.6(3) . . ?
C6B N2B Ru1B 126.8(2) . . ?
C2B N2B Ru1B 115.2(2) . . ?
N1B C1B C2B 107.8(3) . . ?
N2B C2B C3B 122.2(3) . . ?
N2B C2B C1B 115.0(3) . . ?
C3B C2B C1B 122.8(3) . . ?
C4B C3B C2B 119.0(3) . . ?
C3B C4B C5B 119.1(3) . . ?
C6B C5B C4B 118.7(3) . . ?
N2B C6B C5B 123.3(3) . . ?
H7B C7B O1B 118(2) . . ?
H7B C7B O2B 113(2) . . ?
O1B C7B O2B 129.3(4) . . ?
C16B C11B C12B 118.4(3) . . ?
C16B C11B P1B 118.3(3) . . ?
C12B C11B P1B 123.0(3) . . ?
C11B C12B C13B 119.9(4) . . ?
C14B C13B C12B 120.9(4) . . ?
C15B C14B C13B 119.3(4) . . ?
C14B C15B C16B 120.1(4) . . ?
C15B C16B C11B 121.4(4) . . ?
C26B C21B C22B 117.8(3) . . ?
C26B C21B P1B 123.6(3) . . ?
C22B C21B P1B 118.3(3) . . ?
C23B C22B C21B 121.3(3) . . ?
C24B C23B C22B 119.4(4) . . ?
C23B C24B C25B 120.5(4) . . ?
C24B C25B C26B 120.3(4) . . ?
C25B C26B C21B 120.7(4) . . ?
C36B C31B C32B 117.5(3) . . ?
C36B C31B P1B 124.0(2) . . ?
C32B C31B P1B 118.2(3) . . ?
C33B C32B C31B 121.3(3) . . ?
C32B C33B C34B 119.9(3) . . ?
C35B C34B C33B 119.4(3) . . ?
C34B C35B C36B 120.4(4) . . ?
C35B C36B C31B 121.6(3) . . ?
C42B C41B C46B 118.3(3) . . ?
C42B C41B P2B 122.7(3) . . ?
C46B C41B P2B 119.0(3) . . ?
C41B C42B C43B 121.4(3) . . ?
C44B C43B C42B 119.7(4) . . ?
C43B C44B C45B 119.8(4) . . ?
C44B C45B C46B 120.0(4) . . ?
C45B C46B C41B 120.6(4) . . ?
C52B C51B C56B 116.7(3) . . ?
C52B C51B P2B 123.7(3) . . ?
C56B C51B P2B 119.5(3) . . ?
C51B C52B C53B 121.0(3) . . ?
C54B C53B C52B 120.7(4) . . ?
C53B C54B C55B 119.1(4) . . ?
C56B C55B C54B 120.2(4) . . ?
C55B C56B C51B 122.2(3) . . ?
C62B C61B C66B 118.2(3) . . ?
C62B C61B P2B 118.5(2) . . ?
C66B C61B P2B 123.3(3) . . ?
C63B C62B C61B 121.1(3) . . ?
C65B C64B C63B 120.3(3) . . ?
C64B C65B C66B 119.9(3) . . ?
C64B C63B C62B 119.6(4) . . ?
C65B C66B C61B 120.8(3) . . ?
C6SB C1SB C2SB 120.7(6) . . ?
C1SB C2SB C3SB 118.1(7) . . ?
C4SB C3SB C2SB 118.8(7) . . ?
C5SB C4SB C3SB 121.7(7) . . ?
C6SB C5SB C4SB 119.9(6) . . ?
C5SB C6SB C1SB 120.7(5) . . ?

loop_
_geom_bond_atom_site_label_1
_geom_bond_atom_site_label_2
_geom_bond_distance
_geom_bond_site_symmetry_2
_geom_bond_publ_flag
Ru1A H1RU 1.56(3) . ?
Ru1A N2A 2.148(3) . ?
Ru1A N1A 2.164(3) . ?
Ru1A P2A 2.2610(9) . ?
Ru1A P1A 2.2618(9) . ?
Ru1A O1A 2.303(2) . ?
P1A C31A 1.837(3) . ?
P1A C21A 1.843(4) . ?
P1A C11A 1.848(4) . ?
P2A C41A 1.845(3) . ?
P2A C61A 1.853(3) . ?
P2A C51A 1.874(4) . ?
O1A C7A 1.207(4) . ?
O2A C7A 1.251(4) . ?
N1A H1NB 0.80(3) . ?
N1A C1A 1.469(4) . ?
N2A C6A 1.346(4) . ?
N2A C2A 1.351(4) . ?
C1A C2A 1.493(4) . ?
C2A C3A 1.376(5) . ?
C3A C4A 1.374(5) . ?
C4A C5A 1.382(5) . ?
C5A C6A 1.372(5) . ?
C7A H7A 1.00(3) . ?
C11A C12A 1.391(4) . ?
C11A C16A 1.392(5) . ?
C12A C13A 1.391(5) . ?
C13A C14A 1.382(5) . ?
C14A C15A 1.381(5) . ?
C15A C16A 1.383(5) . ?
C21A C26A 1.388(5) . ?
C21A C22A 1.402(5) . ?
C22A C23A 1.385(5) . ?
C23A C24A 1.378(5) . ?
C24A C25A 1.366(5) . ?
C25A C26A 1.391(5) . ?
C31A C32A 1.388(4) . ?
C31A C36A 1.402(5) . ?
C32A C33A 1.386(5) . ?
C33A C34A 1.380(6) . ?
C34A C35A 1.384(6) . ?
C35A C36A 1.367(5) . ?
C41A C42A 1.393(5) . ?
C41A C46A 1.396(4) . ?
C42A C43A 1.388(5) . ?
C43A C44A 1.369(5) . ?
C44A C45A 1.369(5) . ?
C45A C46A 1.390(5) . ?
C51A C52A 1.384(4) . ?
C51A C56A 1.390(4) . ?
C52A C53A 1.384(5) . ?
C53A C54A 1.382(5) . ?
C54A C55A 1.383(5) . ?
C55A C56A 1.381(5) . ?
C61A C62A 1.392(5) . ?
C61A C66A 1.396(4) . ?
C62A C63A 1.394(4) . ?
C63A C64A 1.373(5) . ?
C64A C65A 1.378(5) . ?
C65A C66A 1.373(4) . ?
C1SA C6SA 1.357(6) . ?
C1SA C2SA 1.359(7) . ?
C2SA C3SA 1.370(7) . ?
C3SA C4SA 1.343(6) . ?
C4SA C5SA 1.374(6) . ?
C5SA C6SA 1.353(6) . ?
Ru1B H2RU 1.61(3) . ?
Ru1B N2B 2.150(3) . ?
Ru1B N1B 2.162(3) . ?
Ru1B P2B 2.2590(9) . ?
Ru1B O1B 2.264(2) . ?
Ru1B P1B 2.2646(9) . ?
P1B C21B 1.838(4) . ?
P1B C31B 1.843(3) . ?
P1B C11B 1.848(3) . ?
P2B C41B 1.849(3) . ?
P2B C61B 1.852(3) . ?
P2B C51B 1.857(4) . ?
O1B C7B 1.227(5) . ?
O2B C7B 1.240(4) . ?
N1B H1ND 0.90(3) . ?
N1B C1B 1.484(4) . ?
N2B C6B 1.344(4) . ?
N2B C2B 1.355(4) . ?
C1B C2B 1.496(4) . ?
C2B C3B 1.386(4) . ?
C3B C4B 1.382(4) . ?
C4B C5B 1.384(4) . ?
C5B C6B 1.375(4) . ?
C7B H7B 0.97(3) . ?
C11B C16B 1.382(5) . ?
C11B C12B 1.382(4) . ?
C12B C13B 1.395(5) . ?
C13B C14B 1.371(6) . ?
C14B C15B 1.370(5) . ?
C15B C16B 1.381(5) . ?
C21B C26B 1.390(4) . ?
C21B C22B 1.399(5) . ?
C22B C23B 1.390(5) . ?
C23B C24B 1.371(5) . ?
C24B C25B 1.375(5) . ?
C25B C26B 1.387(5) . ?
C31B C36B 1.392(5) . ?
C31B C32B 1.397(4) . ?
C32B C33B 1.386(5) . ?
C33B C34B 1.393(5) . ?
C34B C35B 1.377(5) . ?
C35B C36B 1.380(5) . ?
C41B C42B 1.380(5) . ?
C41B C46B 1.392(4) . ?
C42B C43B 1.391(5) . ?
C43B C44B 1.376(5) . ?
C44B C45B 1.387(5) . ?
C45B C46B 1.391(5) . ?
C51B C52B 1.394(4) . ?
C51B C56B 1.395(4) . ?
C52B C53B 1.395(5) . ?
C53B C54B 1.366(5) . ?
C54B C55B 1.387(5) . ?
C55B C56B 1.370(5) . ?
C61B C62B 1.386(5) . ?
C61B C66B 1.393(4) . ?
C62B C63B 1.385(4) . ?
C64B C65B 1.368(5) . ?
C64B C63B 1.383(5) . ?
C65B C66B 1.390(4) . ?
C1SB C6SB 1.353(7) . ?
C1SB C2SB 1.380(8) . ?
C2SB C3SB 1.395(9) . ?
C3SB C4SB 1.356(9) . ?
C4SB C5SB 1.350(7) . ?
C5SB C6SB 1.335(6) . ?

loop_
_geom_hbond_atom_site_label_D
_geom_hbond_atom_site_label_H
_geom_hbond_atom_site_label_A
_geom_hbond_distance_DH
_geom_hbond_distance_HA
_geom_hbond_distance_DA
_geom_hbond_angle_DHA
_geom_hbond_site_symmetry_A
N1A H1NA O2A 0.92(4) 1.89(4) 2.791(4) 169(3) .
N1B H1NC O2B 0.86(5) 1.98(5) 2.816(5) 163(4) .
